data_2210525
loop_
_publ_author_name
'Hai-Yang Jiang '
'Yong-Li Wang'
'Lina Zhou'

_publ_section_title
;
 16\a,17\a-Epoxypregna-11\a-hydroxy-1,4-diene-3,20-dione
;
_journal_coeditor_code BV2031
_journal_issue 10
_journal_name_full 'Acta Crystallographica Section E'
_journal_page_first o4446
_journal_page_last o4447
_journal_paper_doi 10.1107/S1600536806036014
_journal_volume 62
_journal_year 2006
_chemical_formula_iupac 'C21 H26 O4'
_chemical_formula_moiety 'C21 H26 O4'
_chemical_formula_sum 'C21 H26 O4'
_chemical_formula_weight 342.42
_chemical_melting_point 310.7
_chemical_name_systematic
;
16\a,17\a-Epoxypregna-11\a-hydroxy-1,4-diene-3,20-dione
;
_space_group_IT_number 19
_symmetry_cell_setting orthorhombic
_symmetry_space_group_name_Hall 'P 2ac 2ab'
_symmetry_space_group_name_H-M 'P 21 21 21'
_atom_sites_solution_hydrogens geom
_atom_sites_solution_primary direct
_atom_sites_solution_secondary difmap
_audit_creation_method SHELXL-97
_cell_angle_alpha 90.00
_cell_angle_beta 90.00
_cell_angle_gamma 90.00
_cell_formula_units_Z 4
_cell_length_a 6.1342(12)
_cell_length_b 15.433(3)
_cell_length_c 19.029(4)
_cell_measurement_reflns_used 10426
_cell_measurement_temperature 293(2)
_cell_measurement_theta_max 27.54
_cell_measurement_theta_min 3.40
_cell_volume 1801.5(6)
_computing_cell_refinement RAPID-AUTO
_computing_data_collection 'RAPID-AUTO (Rigaku, 2004)'
_computing_data_reduction RAPID-AUTO
_computing_molecular_graphics SHELXL97
_computing_publication_material SHELXL97
_computing_structure_refinement 'SHELXL97 (Sheldrick, 1997)'
_computing_structure_solution 'SHELXS97 (Sheldrick, 1997)'
_diffrn_ambient_temperature 293(2)
_diffrn_measured_fraction_theta_full 0.997
_diffrn_measured_fraction_theta_max 0.997
_diffrn_measurement_device_type 'Rigaku R-AXIS RAPID IP area-detector'
_diffrn_measurement_method oscillation
_diffrn_radiation_monochromator graphite
_diffrn_radiation_source 'fine-focus sealed tube'
_diffrn_radiation_type MoK\a
_diffrn_radiation_wavelength 0.71073
_diffrn_reflns_av_R_equivalents 0.1128
_diffrn_reflns_av_sigmaI/netI 0.0679
_diffrn_reflns_limit_h_max 7
_diffrn_reflns_limit_h_min -7
_diffrn_reflns_limit_k_max 20
_diffrn_reflns_limit_k_min -20
_diffrn_reflns_limit_l_max 24
_diffrn_reflns_limit_l_min -24
_diffrn_reflns_number 17631
_diffrn_reflns_theta_full 27.47
_diffrn_reflns_theta_max 27.47
_diffrn_reflns_theta_min 3.40
_diffrn_standards_decay_% 0
_diffrn_standards_number 0
_exptl_absorpt_coefficient_mu 0.086
_exptl_absorpt_correction_T_max 0.9932
_exptl_absorpt_correction_T_min 0.9904
_exptl_absorpt_correction_type multi-scan
_exptl_absorpt_process_details '(SADABS; Sheldrick, 1997)'
_exptl_crystal_colour colourless
_exptl_crystal_density_diffrn 1.262
_exptl_crystal_density_method 'not measured'
_exptl_crystal_description block
_exptl_crystal_F_000 736
_exptl_crystal_size_max 0.11
_exptl_crystal_size_mid 0.11
_exptl_crystal_size_min 0.08
_refine_diff_density_max 0.138
_refine_diff_density_min -0.160
_refine_ls_extinction_method none
_refine_ls_goodness_of_fit_ref 1.084
_refine_ls_hydrogen_treatment constr
_refine_ls_matrix_type full
_refine_ls_number_parameters 226
_refine_ls_number_reflns 2371
_refine_ls_number_restraints 0
_refine_ls_restrained_S_all 1.084
_refine_ls_R_factor_all 0.1060
_refine_ls_R_factor_gt 0.0553
_refine_ls_shift/su_max 0.000
_refine_ls_shift/su_mean 0.000
_refine_ls_structure_factor_coef Fsqd
_refine_ls_weighting_details 'calc w=1/[\s^2^(Fo^2^)+(0.04P)^2^] where P=(Fo^2^+2Fc^2^)/3'
_refine_ls_weighting_scheme calc
_refine_ls_wR_factor_gt 0.0924
_refine_ls_wR_factor_ref 0.1050
_reflns_number_gt 1444
_reflns_number_total 2371
_reflns_threshold_expression I>2\s(I)
_cod_data_source_file bv2031.cif
_cod_data_source_block I
_cod_database_code 2210525
_cod_database_fobs_code 2210525

loop_
_symmetry_equiv_pos_as_xyz
'x, y, z'
'-x+1/2, -y, z+1/2'
'-x, y+1/2, -z+1/2'
'x+1/2, -y+1/2, -z'

loop_
_atom_site_type_symbol
_atom_site_label
_atom_site_fract_x
_atom_site_fract_y
_atom_site_fract_z
_atom_site_U_iso_or_equiv
_atom_site_adp_type
_atom_site_calc_flag
_atom_site_refinement_flags
_atom_site_occupancy
O O1 1.3252(4) 0.51336(16) 0.20860(13) 0.0776(8) Uani d . 1
O O2 1.4403(4) 0.89418(14) 0.21697(13) 0.0690(8) Uani d . 1
H H2A 1.4895 0.9373 0.2365 0.104 Uiso calc R 1
O O3 1.2344(5) 1.00202(16) -0.04915(11) 0.0706(7) Uani d . 1
O O4 1.2838(6) 1.17885(17) 0.06333(15) 0.0932(10) Uani d . 1
C C1 1.2738(5) 0.7356(2) 0.25108(16) 0.0459(8) Uani d . 1
H H1A 1.3461 0.7767 0.2782 0.055 Uiso calc R 1
C C2 1.3518(5) 0.6555(2) 0.25110(18) 0.0514(9) Uani d . 1
H H2B 1.4750 0.6429 0.2777 0.062 Uiso calc R 1
C C3 1.2494(6) 0.5873(2) 0.21064(16) 0.0533(9) Uani d . 1
C C4 1.0535(5) 0.6100(2) 0.17392(16) 0.0481(8) Uani d . 1
H H4A 0.9805 0.5667 0.1494 0.058 Uiso calc R 1
C C5 0.9704(5) 0.6900(2) 0.17309(16) 0.0426(8) Uani d . 1
C C6 0.7737(5) 0.7105(2) 0.12934(16) 0.0488(8) Uani d . 1
H H6A 0.6601 0.7352 0.1586 0.059 Uiso calc R 1
H H6B 0.7177 0.6580 0.1078 0.059 Uiso calc R 1
C C7 0.8406(5) 0.7751(2) 0.07269(17) 0.0490(8) Uani d . 1
H H7A 0.9439 0.7478 0.0410 0.059 Uiso calc R 1
H H7B 0.7133 0.7916 0.0456 0.059 Uiso calc R 1
C C8 0.9431(5) 0.85536(19) 0.10436(15) 0.0386(7) Uani d . 1
H H8A 0.8330 0.8857 0.1324 0.046 Uiso calc R 1
C C9 1.1406(5) 0.83322(18) 0.15236(15) 0.0358(7) Uani d . 1
H H9A 1.2493 0.8052 0.1223 0.043 Uiso calc R 1
C C10 1.0762(5) 0.76490(19) 0.21037(16) 0.0391(7) Uani d . 1
C C11 1.2465(5) 0.91652(18) 0.18027(16) 0.0429(7) Uani d . 1
H H11A 1.1455 0.9446 0.2130 0.051 Uiso calc R 1
C C12 1.3052(5) 0.98048(19) 0.12242(16) 0.0462(8) Uani d . 1
H H12A 1.3611 1.0332 0.1436 0.055 Uiso calc R 1
H H12B 1.4198 0.9559 0.0935 0.055 Uiso calc R 1
C C13 1.1120(5) 1.00269(19) 0.07634(16) 0.0408(7) Uani d . 1
C C14 1.0246(5) 0.9160(2) 0.04728(15) 0.0424(8) Uani d . 1
H H14A 1.1507 0.8869 0.0262 0.051 Uiso calc R 1
C C15 0.8790(6) 0.9431(2) -0.01453(17) 0.0567(9) Uani d . 1
H H15A 0.8634 0.8966 -0.0484 0.068 Uiso calc R 1
H H15B 0.7358 0.9611 0.0014 0.068 Uiso calc R 1
C C16 1.0043(7) 1.0176(3) -0.04458(18) 0.0645(10) Uani d . 1
H H16A 0.9340 1.0569 -0.0781 0.077 Uiso calc R 1
C C17 1.1532(6) 1.0528(2) 0.00928(16) 0.0496(9) Uani d . 1
C C18 1.2401(7) 1.1429(2) 0.0089(2) 0.0684(11) Uani d . 1
C C19 1.2669(10) 1.1879(3) -0.0603(2) 0.1115(19) Uani d . 1
H H19A 1.3244 1.2450 -0.0527 0.167 Uiso calc R 1
H H19B 1.1279 1.1921 -0.0833 0.167 Uiso calc R 1
H H19C 1.3656 1.1555 -0.0894 0.167 Uiso calc R 1
C C20 0.9377(5) 1.0534(2) 0.11698(16) 0.0514(8) Uani d . 1
H H20A 0.9994 1.1065 0.1343 0.077 Uiso calc R 1
H H20B 0.8868 1.0192 0.1558 0.077 Uiso calc R 1
H H20C 0.8178 1.0664 0.0863 0.077 Uiso calc R 1
C C21 0.9162(5) 0.8031(2) 0.26503(16) 0.0521(9) Uani d . 1
H H21A 0.8820 0.7599 0.2996 0.078 Uiso calc R 1
H H21B 0.7848 0.8211 0.2418 0.078 Uiso calc R 1
H H21C 0.9823 0.8521 0.2876 0.078 Uiso calc R 1

loop_
_atom_site_aniso_label
_atom_site_aniso_U_11
_atom_site_aniso_U_22
_atom_site_aniso_U_33
_atom_site_aniso_U_12
_atom_site_aniso_U_13
_atom_site_aniso_U_23
O1 0.100(2) 0.0594(16) 0.0731(18) 0.0345(14) -0.0070(15) 0.0095(13)
O2 0.0615(15) 0.0452(14) 0.100(2) -0.0064(12) -0.0425(15) 0.0029(14)
O3 0.0899(18) 0.0743(17) 0.0476(14) -0.0031(15) 0.0274(15) -0.0044(13)
O4 0.135(3) 0.0671(18) 0.077(2) -0.0286(19) 0.012(2) 0.0014(16)
C1 0.0408(17) 0.055(2) 0.0420(18) -0.0052(17) -0.0037(15) 0.0059(16)
C2 0.0412(18) 0.061(2) 0.053(2) 0.0059(18) -0.0021(17) 0.0214(18)
C3 0.062(2) 0.056(2) 0.0420(19) 0.008(2) 0.0104(19) 0.0127(17)
C4 0.0558(19) 0.0461(19) 0.0425(18) 0.0001(17) -0.0021(17) 0.0015(16)
C5 0.0396(17) 0.0498(19) 0.0383(18) -0.0061(16) 0.0001(15) 0.0028(16)
C6 0.0408(17) 0.050(2) 0.056(2) -0.0094(16) -0.0051(17) -0.0008(16)
C7 0.0479(19) 0.056(2) 0.0427(19) -0.0050(17) -0.0087(15) -0.0032(17)
C8 0.0358(15) 0.0430(17) 0.0371(17) 0.0005(14) 0.0008(14) -0.0031(14)
C9 0.0338(15) 0.0382(16) 0.0353(16) 0.0034(14) 0.0006(13) -0.0026(13)
C10 0.0347(15) 0.0451(17) 0.0375(17) 0.0022(15) -0.0003(14) -0.0023(14)
C11 0.0390(15) 0.0408(17) 0.0487(18) 0.0036(16) -0.0137(16) -0.0042(15)
C12 0.0436(18) 0.0419(18) 0.053(2) -0.0056(15) 0.0006(15) -0.0025(16)
C13 0.0424(17) 0.0418(17) 0.0382(17) 0.0020(15) 0.0053(14) 0.0004(15)
C14 0.0440(17) 0.0508(19) 0.0326(17) 0.0030(16) 0.0037(14) -0.0003(15)
C15 0.068(2) 0.067(2) 0.0352(19) -0.003(2) -0.0061(17) 0.0022(17)
C16 0.081(3) 0.072(3) 0.040(2) 0.001(2) -0.0061(19) 0.0069(19)
C17 0.063(2) 0.0495(19) 0.0364(19) 0.0027(18) 0.0165(17) 0.0047(16)
C18 0.088(3) 0.057(2) 0.060(2) -0.002(2) 0.016(3) 0.011(2)
C19 0.169(5) 0.086(3) 0.079(3) -0.030(4) 0.025(4) 0.030(3)
C20 0.061(2) 0.0502(19) 0.043(2) 0.0108(18) 0.0106(17) 0.0001(16)
C21 0.0523(19) 0.060(2) 0.044(2) 0.0021(19) 0.0068(16) -0.0036(17)

loop_
_atom_type_symbol
_atom_type_description
_atom_type_scat_dispersion_real
_atom_type_scat_dispersion_imag
_atom_type_scat_source
C C 0.0033 0.0000 'International Tables Vol C Tables 4.2.6.8 and 6.1.1.4'
H H 0.0000 0.0000 'International Tables Vol C Tables 4.2.6.8 and 6.1.1.4'
N N 0.0061 0.0000 'International Tables Vol C Tables 4.2.6.8 and 6.1.1.4'
O O 0.0106 0.0000 'International Tables Vol C Tables 4.2.6.8 and 6.1.1.4'

loop_
_geom_angle_atom_site_label_1
_geom_angle_atom_site_label_2
_geom_angle_atom_site_label_3
_geom_angle
C11 O2 H2A 109.5
C16 O3 C17 61.6(2)
C2 C1 C10 124.8(3)
C2 C1 H1A 117.6
C10 C1 H1A 117.6
C1 C2 C3 121.4(3)
C1 C2 H2B 119.3
C3 C2 H2B 119.3
O1 C3 C4 121.8(3)
O1 C3 C2 121.8(3)
C4 C3 C2 116.4(3)
C5 C4 C3 123.5(3)
C5 C4 H4A 118.3
C3 C4 H4A 118.3
C4 C5 C6 120.6(3)
C4 C5 C10 122.7(3)
C6 C5 C10 116.5(3)
C5 C6 C7 108.3(3)
C5 C6 H6A 110.0
C7 C6 H6A 110.0
C5 C6 H6B 110.0
C7 C6 H6B 110.0
H6A C6 H6B 108.4
C8 C7 C6 111.4(2)
C8 C7 H7A 109.3
C6 C7 H7A 109.3
C8 C7 H7B 109.3
C6 C7 H7B 109.3
H7A C7 H7B 108.0
C7 C8 C14 110.9(2)
C7 C8 C9 112.2(2)
C14 C8 C9 107.4(2)
C7 C8 H8A 108.8
C14 C8 H8A 108.8
C9 C8 H8A 108.8
C11 C9 C8 110.4(2)
C11 C9 C10 115.1(2)
C8 C9 C10 111.3(2)
C11 C9 H9A 106.5
C8 C9 H9A 106.5
C10 C9 H9A 106.5
C5 C10 C1 111.0(2)
C5 C10 C21 109.6(2)
C1 C10 C21 106.2(2)
C5 C10 C9 107.0(2)
C1 C10 C9 111.1(2)
C21 C10 C9 112.0(2)
O2 C11 C12 108.4(2)
O2 C11 C9 108.7(2)
C12 C11 C9 113.1(2)
O2 C11 H11A 108.8
C12 C11 H11A 108.8
C9 C11 H11A 108.8
C13 C12 C11 112.4(2)
C13 C12 H12A 109.1
C11 C12 H12A 109.1
C13 C12 H12B 109.1
C11 C12 H12B 109.1
H12A C12 H12B 107.9
C12 C13 C17 118.3(3)
C12 C13 C20 111.7(2)
C17 C13 C20 106.3(2)
C12 C13 C14 106.5(2)
C17 C13 C14 101.5(2)
C20 C13 C14 112.4(2)
C8 C14 C15 121.6(3)
C8 C14 C13 113.1(2)
C15 C14 C13 103.9(2)
C8 C14 H14A 105.7
C15 C14 H14A 105.7
C13 C14 H14A 105.7
C16 C15 C14 101.7(3)
C16 C15 H15A 111.4
C14 C15 H15A 111.4
C16 C15 H15B 111.4
C14 C15 H15B 111.4
H15A C15 H15B 109.3
O3 C16 C17 59.7(2)
O3 C16 C15 113.5(3)
C17 C16 C15 109.6(3)
O3 C16 H16A 119.8
C17 C16 H16A 119.8
C15 C16 H16A 119.8
O3 C17 C16 58.7(2)
O3 C17 C18 112.2(3)
C16 C17 C18 124.2(3)
O3 C17 C13 115.3(3)
C16 C17 C13 107.1(3)
C18 C17 C13 122.8(3)
O4 C18 C17 120.4(3)
O4 C18 C19 121.1(4)
C17 C18 C19 118.5(4)
C18 C19 H19A 109.5
C18 C19 H19B 109.5
H19A C19 H19B 109.5
C18 C19 H19C 109.5
H19A C19 H19C 109.5
H19B C19 H19C 109.5
C13 C20 H20A 109.5
C13 C20 H20B 109.5
H20A C20 H20B 109.5
C13 C20 H20C 109.5
H20A C20 H20C 109.5
H20B C20 H20C 109.5
C10 C21 H21A 109.5
C10 C21 H21B 109.5
H21A C21 H21B 109.5
C10 C21 H21C 109.5
H21A C21 H21C 109.5
H21B C21 H21C 109.5

loop_
_geom_bond_atom_site_label_1
_geom_bond_atom_site_label_2
_geom_bond_distance
O1 C3 1.233(4)
O2 C11 1.422(3)
O2 H2A 0.8200
O3 C16 1.434(5)
O3 C17 1.449(4)
O4 C18 1.205(4)
C1 C2 1.325(4)
C1 C10 1.508(4)
C1 H1A 0.9300
C2 C3 1.448(5)
C2 H2B 0.9300
C3 C4 1.433(5)
C4 C5 1.335(4)
C4 H4A 0.9300
C5 C6 1.500(4)
C5 C10 1.504(4)
C6 C7 1.524(4)
C6 H6A 0.9700
C6 H6B 0.9700
C7 C8 1.514(4)
C7 H7A 0.9700
C7 H7B 0.9700
C8 C14 1.519(4)
C8 C9 1.555(4)
C8 H8A 0.9800
C9 C11 1.535(4)
C9 C10 1.577(4)
C9 H9A 0.9800
C10 C21 1.547(4)
C11 C12 1.522(4)
C11 H11A 0.9800
C12 C13 1.513(4)
C12 H12A 0.9700
C12 H12B 0.9700
C13 C17 1.514(4)
C13 C20 1.534(4)
C13 C14 1.543(4)
C14 C15 1.535(4)
C14 H14A 0.9800
C15 C16 1.497(5)
C15 H15A 0.9700
C15 H15B 0.9700
C16 C17 1.476(5)
C16 H16A 0.9800
C17 C18 1.488(5)
C18 C19 1.499(5)
C19 H19A 0.9600
C19 H19B 0.9600
C19 H19C 0.9600
C20 H20A 0.9600
C20 H20B 0.9600
C20 H20C 0.9600
C21 H21A 0.9600
C21 H21B 0.9600
C21 H21C 0.9600

loop_
_geom_hbond_atom_site_label_D
_geom_hbond_atom_site_label_H
_geom_hbond_atom_site_label_A
_geom_hbond_site_symmetry_A
_geom_hbond_distance_DH
_geom_hbond_distance_HA
_geom_hbond_distance_DA
_geom_hbond_angle_DHA
O2 H2A O1 3_855 0.82 1.94 2.731(3) 162.0

loop_
_geom_torsion_atom_site_label_1
_geom_torsion_atom_site_label_2
_geom_torsion_atom_site_label_3
_geom_torsion_atom_site_label_4
_geom_torsion
C10 C1 C2 C3 -0.2(5)
C1 C2 C3 O1 177.6(3)
C1 C2 C3 C4 -3.3(5)
O1 C3 C4 C5 -177.8(3)
C2 C3 C4 C5 3.1(4)
C3 C4 C5 C6 175.6(3)
C3 C4 C5 C10 0.6(5)
C4 C5 C6 C7 -115.3(3)
C10 C5 C6 C7 59.9(4)
C5 C6 C7 C8 -55.8(4)
C6 C7 C8 C14 175.7(3)
C6 C7 C8 C9 55.6(3)
C7 C8 C9 C11 177.1(2)
C14 C8 C9 C11 55.0(3)
C7 C8 C9 C10 -53.8(3)
C14 C8 C9 C10 -175.9(2)
C4 C5 C10 C1 -3.7(4)
C6 C5 C10 C1 -178.9(2)
C4 C5 C10 C21 -120.8(3)
C6 C5 C10 C21 64.1(3)
C4 C5 C10 C9 117.6(3)
C6 C5 C10 C9 -57.5(3)
C2 C1 C10 C5 3.5(4)
C2 C1 C10 C21 122.7(3)
C2 C1 C10 C9 -115.4(3)
C11 C9 C10 C5 178.4(2)
C8 C9 C10 C5 51.9(3)
C11 C9 C10 C1 -60.3(3)
C8 C9 C10 C1 173.1(2)
C11 C9 C10 C21 58.3(3)
C8 C9 C10 C21 -68.3(3)
C8 C9 C11 O2 -173.3(2)
C10 C9 C11 O2 59.7(3)
C8 C9 C11 C12 -52.9(3)
C10 C9 C11 C12 -179.9(2)
O2 C11 C12 C13 175.3(2)
C9 C11 C12 C13 54.7(3)
C11 C12 C13 C17 -169.4(3)
C11 C12 C13 C20 66.8(3)
C11 C12 C13 C14 -56.2(3)
C7 C8 C14 C15 50.1(4)
C9 C8 C14 C15 172.9(3)
C7 C8 C14 C13 174.8(2)
C9 C8 C14 C13 -62.3(3)
C12 C13 C14 C8 62.5(3)
C17 C13 C14 C8 -173.2(2)
C20 C13 C14 C8 -60.0(3)
C12 C13 C14 C15 -163.6(2)
C17 C13 C14 C15 -39.3(3)
C20 C13 C14 C15 73.8(3)
C8 C14 C15 C16 166.1(3)
C13 C14 C15 C16 37.3(3)
C17 O3 C16 C15 -99.7(3)
C14 C15 C16 O3 43.3(4)
C14 C15 C16 C17 -21.2(4)
C16 O3 C17 C18 -117.5(4)
C16 O3 C17 C13 95.3(3)
C15 C16 C17 O3 106.4(3)
O3 C16 C17 C18 97.1(4)
C15 C16 C17 C18 -156.5(3)
O3 C16 C17 C13 -109.7(3)
C15 C16 C17 C13 -3.3(4)
C12 C13 C17 O3 79.2(4)
C20 C13 C17 O3 -154.4(3)
C14 C13 C17 O3 -36.7(3)
C12 C13 C17 C16 142.1(3)
C20 C13 C17 C16 -91.5(3)
C14 C13 C17 C16 26.2(3)
C12 C13 C17 C18 -64.2(4)
C20 C13 C17 C18 62.2(4)
C14 C13 C17 C18 179.9(3)
O3 C17 C18 O4 -143.4(4)
C16 C17 C18 O4 150.2(4)
C13 C17 C18 O4 1.0(6)
O3 C17 C18 C19 37.9(6)
C16 C17 C18 C19 -28.5(6)
C13 C17 C18 C19 -177.7(4)

loop_
_cod_related_entry_id
_cod_related_entry_database
_cod_related_entry_code
1 ChemSpider 21178672
